data_4075907
loop_
_publ_author_name
'Gareau, Daniel'
'Sui-Seng, Christine'
'Groux, Laurent F.'
'Brisse, Fran\,cois'
'Zargarian, Davit'

_publ_section_title
;
 Indenyl-Nickel Complexes Bearing a Pendant, Hemilabile Olefin
 Ligand:&#x00A0; Preparation, Characterization, and Catalytic Activities
;
_journal_issue 16
_journal_name_full Organometallics
_journal_page_first 4003
_journal_paper_doi 10.1021/om050285u
_journal_volume 24
_journal_year 2005
_chemical_compound_source 'Synthesized by the authors. See text'
_chemical_formula_sum 'C39 H35 B F4 Ni P2'
_chemical_formula_weight 711.13
_chemical_name_systematic
; 
 ? 
;
_space_group_IT_number 15
_symmetry_cell_setting monoclinic
_symmetry_space_group_name_Hall '-C 2yc'
_symmetry_space_group_name_H-M 'C 1 2/c 1'
_atom_sites_solution_hydrogens geom
_atom_sites_solution_primary direct
_atom_sites_solution_secondary difmap
_audit_creation_method SHELXL-97
_cell_angle_alpha 90.00
_cell_angle_beta 118.0880(10)
_cell_angle_gamma 90.00
_cell_formula_units_Z 8
_cell_length_a 25.0077(3)
_cell_length_b 17.1191(2)
_cell_length_c 17.6639(2)
_cell_measurement_reflns_used 5670
_cell_measurement_temperature 100(2)
_cell_measurement_theta_max 72.82
_cell_measurement_theta_min 3.27
_cell_volume 6671.46(15)
_computing_cell_refinement 'SMART (Bruker, 1999)'
_computing_data_collection 'SMART (Bruker, 1999)'
_computing_data_reduction 'SAINT (Bruker, 1999)'
_computing_molecular_graphics 'SHELXTL (Bruker, 1997)'
_computing_publication_material 'UdMX (local program)'
_computing_structure_refinement 'SHELXL97 (Sheldrick, 1997)'
_computing_structure_solution 'SHELXS97 (Sheldrick, 1997)'
_diffrn_ambient_temperature 100(2)
_diffrn_detector_area_resol_mean 5.5
_diffrn_measured_fraction_theta_full 0.985
_diffrn_measured_fraction_theta_max 0.985
_diffrn_measurement_device_type 'Bruker Smart 2000'
_diffrn_measurement_method \w
_diffrn_radiation_monochromator graphite
_diffrn_radiation_source 'Sealed Tube'
_diffrn_radiation_type CuK\a
_diffrn_radiation_wavelength 1.54178
_diffrn_reflns_av_R_equivalents 0.038
_diffrn_reflns_av_sigmaI/netI 0.0327
_diffrn_reflns_limit_h_max 30
_diffrn_reflns_limit_h_min -30
_diffrn_reflns_limit_k_max 21
_diffrn_reflns_limit_k_min -20
_diffrn_reflns_limit_l_max 20
_diffrn_reflns_limit_l_min -21
_diffrn_reflns_number 27127
_diffrn_reflns_theta_full 72.90
_diffrn_reflns_theta_max 72.90
_diffrn_reflns_theta_min 3.27
_diffrn_standards_decay_% 0.00
_diffrn_standards_number 281
_exptl_absorpt_coefficient_mu 2.168
_exptl_absorpt_correction_T_max 0.8800
_exptl_absorpt_correction_T_min 0.6000
_exptl_absorpt_correction_type multi-scan
_exptl_absorpt_process_details 'Sadabs (Sheldrick,1996)'
_exptl_crystal_colour yellow
_exptl_crystal_density_diffrn 1.416
_exptl_crystal_density_method 'not measured'
_exptl_crystal_description needle
_exptl_crystal_F_000 2944
_exptl_crystal_size_max 0.55
_exptl_crystal_size_mid 0.08
_exptl_crystal_size_min 0.05
_refine_diff_density_max 0.734
_refine_diff_density_min -0.534
_refine_diff_density_rms 0.082
_refine_ls_extinction_method none
_refine_ls_goodness_of_fit_ref 1.071
_refine_ls_hydrogen_treatment constr
_refine_ls_matrix_type full
_refine_ls_number_parameters 440
_refine_ls_number_reflns 6557
_refine_ls_number_restraints 9
_refine_ls_restrained_S_all 1.072
_refine_ls_R_factor_all 0.0628
_refine_ls_R_factor_gt 0.0511
_refine_ls_shift/su_max 0.001
_refine_ls_shift/su_mean 0.000
_refine_ls_structure_factor_coef Fsqd
_refine_ls_weighting_details 'calc w=1/[\s^2^(Fo^2^)+(0.1031P)^2^+0.0000P] where P=(Fo^2^+2Fc^2^)/3'
_refine_ls_weighting_scheme calc
_refine_ls_wR_factor_gt 0.1463
_refine_ls_wR_factor_ref 0.1532
_reflns_number_gt 5222
_reflns_number_total 6557
_reflns_threshold_expression I>2\s(I)
_cod_data_source_file om050285usi20050413_010745.cif
_cod_data_source_block dani11
_cod_depositor_comments
;
The following automatic conversions were performed:

'_symmetry_cell_setting' value 'Monoclinic' changed to 'monoclinic'
according to /home/saulius/struct/CIF-dictionaries/cif_core.dic
dictionary named 'cif_core.dic' version 2.4.1 from
2010-06-29.

'_geom_bond_publ_flag' value 'Y' changed to 'y'
according to /home/saulius/struct/CIF-dictionaries/cif_core.dic
dictionary named 'cif_core.dic' version 2.4.1 from 2010-06-29 (58
times).

'_geom_angle_publ_flag' value 'Y' changed to 'y' according
to /home/saulius/struct/CIF-dictionaries/cif_core.dic dictionary
named 'cif_core.dic' version 2.4.1 from 2010-06-29 (104
times).

'_geom_torsion_publ_flag' value 'Y' changed to 'y' according
to /home/saulius/struct/CIF-dictionaries/cif_core.dic dictionary
named 'cif_core.dic' version 2.4.1 from 2010-06-29 (178 times).

Automatic conversion script
Id: cif_fix_values 1715 2011-07-08 13:25:40Z adriana 
;
_cod_original_cell_volume 6671.46(13)
_cod_original_sg_symbol_H-M C2/c
_cod_database_code 4075907

loop_
_symmetry_equiv_pos_as_xyz
'x, y, z'
'-x, y, -z+1/2'
'x+1/2, y+1/2, z'
'-x+1/2, y+1/2, -z+1/2'
'-x, -y, -z'
'x, -y, z-1/2'
'-x+1/2, -y+1/2, -z'
'x+1/2, -y+1/2, z-1/2'

loop_
_atom_site_label
_atom_site_type_symbol
_atom_site_fract_x
_atom_site_fract_y
_atom_site_fract_z
_atom_site_U_iso_or_equiv
_atom_site_adp_type
_atom_site_occupancy
_atom_site_symmetry_multiplicity
_atom_site_calc_flag
_atom_site_refinement_flags
_atom_site_disorder_assembly
_atom_site_disorder_group
Ni Ni 0.175464(19) 0.75934(3) 0.15682(3) 0.02431(15) Uani 1 1 d D . .
C1 C 0.2461(9) 0.7876(10) 0.2734(10) 0.0346(12) Uani 0.660(8) 1 d PD A 1
H1A H 0.2295 0.7396 0.2796 0.042 Uiso 0.660(8) 1 calc PR A 1
H1B H 0.2521 0.8294 0.3118 0.042 Uiso 0.660(8) 1 calc PR A 1
C2 C 0.26193(16) 0.7966(3) 0.2074(3) 0.0302(12) Uani 0.660(8) 1 d PD A 1
H2 H 0.2785 0.8449 0.2018 0.036 Uiso 0.660(8) 1 calc PR A 1
C3 C 0.2543(10) 0.7397(12) 0.1529(7) 0.0578(12) Uani 0.660(8) 1 d PD A 1
H3A H 0.2378 0.6911 0.1577 0.069 Uiso 0.660(8) 1 calc PR A 1
H3B H 0.2653 0.7472 0.1087 0.069 Uiso 0.660(8) 1 calc PR A 1
C1A C 0.2451(17) 0.782(2) 0.276(2) 0.0346(12) Uani 0.340(8) 1 d PD A 2
H1C H 0.2206 0.8260 0.2493 0.042 Uiso 0.340(8) 1 calc PR A 2
H1D H 0.2564 0.7692 0.3336 0.042 Uiso 0.340(8) 1 calc PR A 2
C2A C 0.2647(4) 0.7341(6) 0.2287(6) 0.049(3) Uani 0.340(8) 1 d PD A 2
H2A H 0.2889 0.6911 0.2602 0.059 Uiso 0.340(8) 1 calc PR A 2
C3A C 0.256(2) 0.738(2) 0.1520(13) 0.0578(12) Uani 0.340(8) 1 d PD A 2
H3C H 0.2323 0.7792 0.1156 0.069 Uiso 0.340(8) 1 calc PR A 2
H3D H 0.2732 0.6998 0.1310 0.069 Uiso 0.340(8) 1 calc PR A 2
P1 P 0.12018(3) 0.72309(4) 0.02209(4) 0.02504(17) Uani 1 1 d . A .
C111 C 0.14673(11) 0.63065(16) 0.00029(17) 0.0277(5) Uani 1 1 d . . .
C112 C 0.15074(12) 0.61680(17) -0.07508(18) 0.0321(6) Uani 1 1 d . A .
H112 H 0.1401 0.6567 -0.1171 0.038 Uiso 1 1 calc R . .
C113 C 0.17038(13) 0.54422(18) -0.0881(2) 0.0377(7) Uani 1 1 d . . .
H113 H 0.1733 0.5350 -0.1391 0.045 Uiso 1 1 calc R A .
C114 C 0.18553(13) 0.48596(17) -0.0279(2) 0.0378(7) Uani 1 1 d . A .
H114 H 0.1984 0.4365 -0.0378 0.045 Uiso 1 1 calc R . .
C115 C 0.18216(14) 0.49901(17) 0.0473(2) 0.0395(7) Uani 1 1 d . . .
H115 H 0.1927 0.4587 0.0888 0.047 Uiso 1 1 calc R A .
C116 C 0.16322(13) 0.57171(17) 0.0616(2) 0.0348(6) Uani 1 1 d . A .
H116 H 0.1616 0.5810 0.1135 0.042 Uiso 1 1 calc R . .
C121 C 0.12125(12) 0.79244(15) -0.05603(18) 0.0279(5) Uani 1 1 d . . .
C122 C 0.08051(13) 0.78509(17) -0.14318(19) 0.0330(6) Uani 1 1 d . A .
H122 H 0.0504 0.7454 -0.1619 0.040 Uiso 1 1 calc R . .
C123 C 0.08359(14) 0.83537(18) -0.2030(2) 0.0376(7) Uani 1 1 d . . .
H123 H 0.0554 0.8302 -0.2621 0.045 Uiso 1 1 calc R A .
C124 C 0.12786(14) 0.89303(17) -0.1762(2) 0.0387(7) Uani 1 1 d . A .
H124 H 0.1306 0.9267 -0.2169 0.046 Uiso 1 1 calc R . .
C125 C 0.16747(14) 0.90093(17) -0.0907(2) 0.0408(7) Uani 1 1 d . . .
H125 H 0.1976 0.9406 -0.0723 0.049 Uiso 1 1 calc R A .
C126 C 0.16424(13) 0.85158(16) -0.0303(2) 0.0346(6) Uani 1 1 d . A .
H126 H 0.1916 0.8584 0.0289 0.041 Uiso 1 1 calc R . .
C131 C 0.03850(11) 0.70684(16) -0.02068(16) 0.0261(5) Uani 1 1 d . . .
C132 C 0.01319(12) 0.63232(16) -0.03576(17) 0.0300(6) Uani 1 1 d . A .
H132 H 0.0385 0.5876 -0.0227 0.036 Uiso 1 1 calc R . .
C133 C -0.04929(13) 0.62343(18) -0.07000(19) 0.0375(7) Uani 1 1 d . . .
H133 H -0.0664 0.5725 -0.0801 0.045 Uiso 1 1 calc R A .
C134 C -0.08672(13) 0.68823(19) -0.08955(19) 0.0386(7) Uani 1 1 d . A .
H134 H -0.1294 0.6819 -0.1143 0.046 Uiso 1 1 calc R . .
C135 C -0.06129(14) 0.76278(18) -0.0726(2) 0.0362(7) Uani 1 1 d . . .
H135 H -0.0866 0.8074 -0.0850 0.043 Uiso 1 1 calc R A .
C136 C 0.00074(13) 0.77189(16) -0.03773(18) 0.0299(6) Uani 1 1 d . A .
H136 H 0.0179 0.8228 -0.0252 0.036 Uiso 1 1 calc R . .
P2 P 0.10792(3) 0.77646(4) 0.20127(4) 0.02288(16) Uani 1 1 d . A .
C211 C 0.06088(11) 0.68931(15) 0.17952(16) 0.0248(5) Uani 1 1 d . . .
C212 C -0.00219(12) 0.68784(16) 0.14127(17) 0.0293(6) Uani 1 1 d . A .
H212 H -0.0247 0.7351 0.1236 0.035 Uiso 1 1 calc R . .
C213 C -0.03186(13) 0.61666(18) 0.12922(19) 0.0372(7) Uani 1 1 d . . .
H213 H -0.0749 0.6156 0.1024 0.045 Uiso 1 1 calc R A .
C214 C -0.00008(15) 0.54775(17) 0.15537(19) 0.0377(7) Uani 1 1 d . A .
H214 H -0.0210 0.4997 0.1480 0.045 Uiso 1 1 calc R . .
C215 C 0.06268(14) 0.54889(16) 0.19263(18) 0.0346(6) Uani 1 1 d . . .
H215 H 0.0849 0.5014 0.2104 0.041 Uiso 1 1 calc R A .
C216 C 0.09284(12) 0.61885(15) 0.20393(17) 0.0289(6) Uani 1 1 d . A .
H216 H 0.1358 0.6192 0.2285 0.035 Uiso 1 1 calc R . .
C221 C 0.06324(12) 0.86410(15) 0.15579(16) 0.0281(5) Uani 1 1 d . . .
C222 C 0.08933(13) 0.92099(16) 0.12654(18) 0.0338(6) Uani 1 1 d . A .
H222 H 0.1247 0.9088 0.1218 0.041 Uiso 1 1 calc R . .
C223 C 0.06415(16) 0.99476(18) 0.1045(2) 0.0455(8) Uani 1 1 d . . .
H223 H 0.0818 1.0330 0.0842 0.055 Uiso 1 1 calc R A .
C224 C 0.01311(17) 1.01249(19) 0.1124(2) 0.0506(9) Uani 1 1 d . A .
H224 H -0.0037 1.0635 0.0987 0.061 Uiso 1 1 calc R . .
C225 C -0.01336(16) 0.95721(19) 0.1396(2) 0.0468(8) Uani 1 1 d . . .
H225 H -0.0489 0.9698 0.1437 0.056 Uiso 1 1 calc R A .
C226 C 0.01110(14) 0.88338(17) 0.1611(2) 0.0368(7) Uani 1 1 d . A .
H226 H -0.0078 0.8453 0.1798 0.044 Uiso 1 1 calc R . .
C231 C 0.13546(11) 0.79398(15) 0.31694(17) 0.0254(5) Uani 1 1 d . . .
C232 C 0.14564(16) 0.86988(17) 0.3497(2) 0.0436(8) Uani 1 1 d . A .
H232 H 0.1386 0.9129 0.3122 0.052 Uiso 1 1 calc R . .
C233 C 0.16595(16) 0.88319(19) 0.4365(2) 0.0460(8) Uani 1 1 d . . .
H233 H 0.1713 0.9353 0.4574 0.055 Uiso 1 1 calc R A .
C234 C 0.17838(13) 0.82186(17) 0.49253(18) 0.0346(6) Uani 1 1 d . A .
H234 H 0.1926 0.8311 0.5520 0.042 Uiso 1 1 calc R . .
C235 C 0.16991(17) 0.74670(18) 0.4610(2) 0.0431(8) Uani 1 1 d . . .
H235 H 0.1788 0.7038 0.4992 0.052 Uiso 1 1 calc R A .
C236 C 0.14855(16) 0.73282(17) 0.3740(2) 0.0378(7) Uani 1 1 d . A .
H236 H 0.1429 0.6806 0.3535 0.045 Uiso 1 1 calc R . .
B B 0.25752(19) 0.5208(3) 0.2972(3) 0.0515(10) Uani 1 1 d . . .
F1 F 0.28975(11) 0.5189(2) 0.25350(18) 0.1101(13) Uani 1 1 d . . .
F2 F 0.29046(10) 0.48581(14) 0.37750(14) 0.0620(6) Uani 1 1 d . . .
F3 F 0.24116(12) 0.59308(15) 0.3101(2) 0.1091(12) Uani 1 1 d . . .
F4 F 0.20330(10) 0.48002(12) 0.24757(14) 0.0571(5) Uani 1 1 d . . .

loop_
_atom_site_aniso_label
_atom_site_aniso_U_11
_atom_site_aniso_U_22
_atom_site_aniso_U_33
_atom_site_aniso_U_23
_atom_site_aniso_U_13
_atom_site_aniso_U_12
Ni 0.0160(2) 0.0311(3) 0.0245(2) -0.00115(17) 0.0084(2) -0.00121(17)
C1 0.0157(14) 0.055(3) 0.0255(14) -0.0068(17) 0.0030(12) -0.0067(19)
C2 0.0109(17) 0.039(3) 0.032(2) -0.0013(18) 0.0027(16) -0.0061(16)
C3 0.0142(18) 0.117(4) 0.0391(19) -0.017(2) 0.0104(14) 0.0052(18)
C1A 0.0157(14) 0.055(3) 0.0255(14) -0.0068(17) 0.0030(12) -0.0067(19)
C2A 0.012(4) 0.059(7) 0.051(6) 0.012(5) -0.007(4) -0.003(4)
C3A 0.0142(18) 0.117(4) 0.0391(19) -0.017(2) 0.0104(14) 0.0052(18)
P1 0.0189(3) 0.0316(4) 0.0239(3) -0.0029(2) 0.0095(3) -0.0013(2)
C111 0.0195(12) 0.0344(14) 0.0298(13) -0.0040(11) 0.0119(11) -0.0007(10)
C112 0.0249(13) 0.0398(15) 0.0318(14) -0.0042(11) 0.0136(12) -0.0028(11)
C113 0.0288(14) 0.0474(17) 0.0387(16) -0.0174(13) 0.0175(13) -0.0072(12)
C114 0.0254(14) 0.0339(15) 0.0538(19) -0.0142(13) 0.0184(14) -0.0055(12)
C115 0.0331(15) 0.0344(15) 0.0517(19) 0.0025(13) 0.0206(15) 0.0005(12)
C116 0.0347(15) 0.0383(15) 0.0366(15) 0.0010(12) 0.0210(13) 0.0025(12)
C121 0.0238(13) 0.0313(13) 0.0301(13) -0.0013(10) 0.0139(12) -0.0001(10)
C122 0.0266(14) 0.0384(15) 0.0314(14) -0.0016(11) 0.0116(12) -0.0071(11)
C123 0.0327(15) 0.0440(17) 0.0341(15) 0.0055(12) 0.0142(13) -0.0019(13)
C124 0.0345(16) 0.0360(15) 0.0523(18) 0.0095(13) 0.0258(15) 0.0016(12)
C125 0.0351(16) 0.0302(15) 0.060(2) -0.0030(14) 0.0250(16) -0.0060(12)
C126 0.0288(14) 0.0324(14) 0.0403(16) -0.0054(12) 0.0144(13) -0.0052(11)
C131 0.0199(12) 0.0358(14) 0.0210(12) -0.0012(10) 0.0083(10) 0.0002(10)
C132 0.0256(13) 0.0354(14) 0.0297(13) -0.0067(11) 0.0137(12) -0.0032(11)
C133 0.0288(15) 0.0446(17) 0.0370(15) -0.0115(13) 0.0137(13) -0.0098(12)
C134 0.0221(13) 0.059(2) 0.0315(14) -0.0021(13) 0.0098(12) -0.0048(13)
C135 0.0255(14) 0.0469(17) 0.0328(15) 0.0092(12) 0.0109(13) 0.0076(12)
C136 0.0247(13) 0.0373(14) 0.0260(13) 0.0037(11) 0.0104(12) -0.0004(11)
P2 0.0178(3) 0.0259(3) 0.0239(3) -0.0003(2) 0.0090(3) -0.0009(2)
C211 0.0223(12) 0.0288(13) 0.0249(12) -0.0027(10) 0.0124(11) -0.0025(10)
C212 0.0201(12) 0.0383(15) 0.0279(13) -0.0005(11) 0.0100(11) -0.0010(11)
C213 0.0262(14) 0.0519(18) 0.0330(15) -0.0073(13) 0.0137(13) -0.0115(13)
C214 0.0449(17) 0.0379(15) 0.0358(15) -0.0112(12) 0.0235(14) -0.0162(13)
C215 0.0439(17) 0.0303(14) 0.0329(14) -0.0033(11) 0.0209(14) -0.0001(12)
C216 0.0266(13) 0.0334(14) 0.0271(13) -0.0031(10) 0.0129(11) 0.0000(11)
C221 0.0274(13) 0.0295(13) 0.0224(12) -0.0005(10) 0.0077(11) 0.0017(11)
C222 0.0335(15) 0.0322(14) 0.0295(14) -0.0014(11) 0.0098(12) -0.0043(12)
C223 0.059(2) 0.0279(15) 0.0379(16) 0.0039(12) 0.0130(16) -0.0063(14)
C224 0.062(2) 0.0357(17) 0.0379(17) 0.0036(13) 0.0104(17) 0.0142(16)
C225 0.0482(19) 0.0469(18) 0.0446(18) 0.0030(14) 0.0211(16) 0.0198(15)
C226 0.0369(16) 0.0395(16) 0.0376(16) 0.0036(12) 0.0205(14) 0.0080(13)
C231 0.0187(12) 0.0310(13) 0.0259(13) -0.0025(10) 0.0099(11) -0.0020(10)
C232 0.061(2) 0.0306(15) 0.0305(15) 0.0003(12) 0.0145(15) -0.0008(14)
C233 0.055(2) 0.0367(16) 0.0358(16) -0.0095(13) 0.0126(16) -0.0032(14)
C234 0.0287(14) 0.0447(16) 0.0286(14) -0.0059(12) 0.0119(12) -0.0051(12)
C235 0.059(2) 0.0368(16) 0.0321(15) 0.0044(12) 0.0209(16) -0.0016(14)
C236 0.0494(19) 0.0303(14) 0.0334(15) 0.0006(11) 0.0191(15) -0.0019(13)
B 0.039(2) 0.055(2) 0.058(2) 0.025(2) 0.021(2) 0.0111(18)
F1 0.0474(14) 0.216(4) 0.0759(18) 0.078(2) 0.0363(14) 0.0277(18)
F2 0.0566(13) 0.0843(15) 0.0570(13) 0.0312(11) 0.0366(11) 0.0302(12)
F3 0.0696(17) 0.0546(15) 0.120(2) -0.0179(15) -0.0242(16) 0.0217(13)
F4 0.0660(14) 0.0585(13) 0.0553(12) 0.0068(10) 0.0355(12) 0.0028(10)

loop_
_atom_type_symbol
_atom_type_description
_atom_type_scat_dispersion_real
_atom_type_scat_dispersion_imag
_atom_type_scat_source
C C 0.0181 0.0091 'International Tables Vol C Tables 4.2.6.8 and 6.1.1.4'
H H 0.0000 0.0000 'International Tables Vol C Tables 4.2.6.8 and 6.1.1.4'
B B 0.0090 0.0039 'International Tables Vol C Tables 4.2.6.8 and 6.1.1.4'
F F 0.0727 0.0534 'International Tables Vol C Tables 4.2.6.8 and 6.1.1.4'
P P 0.2955 0.4335 'International Tables Vol C Tables 4.2.6.8 and 6.1.1.4'
Ni Ni -3.0029 0.5091 'International Tables Vol C Tables 4.2.6.8 and 6.1.1.4'

loop_
_geom_angle_atom_site_label_1
_geom_angle_atom_site_label_2
_geom_angle_atom_site_label_3
_geom_angle
_geom_angle_publ_flag
C2 NI C1A 42.7(9) y
C2 NI C2A 32.3(3) y
C1A NI C2A 40.4(6) y
C2 NI C3 38.0(5) y
C1A NI C3 72.1(7) y
C2A NI C3 35.6(4) y
C2 NI C1 40.5(4) y
C1A NI C1 3.30(16) y
C2A NI C1 40.9(4) y
C3 NI C1 71.4(5) y
C2 NI C3A 38.6(1) y
C1A NI C3A 72.6(1) y
C2A NI C3A 35.9(6) y
C3 NI C3A 0.60(16) y
C1 NI C3A 71.9(7) y
C2 NI P2 130.24(13) y
C1A NI P2 92.1(7) y
C2A NI P2 127.6(3) y
C3 NI P2 163.3(3) y
C1 NI P2 93.1(3) y
C3A NI P2 163.5(6) y
C2 NI P1 124.33(13) y
C1A NI P1 164.3(6) y
C2A NI P1 124.2(3) y
C3 NI P1 92.4(4) y
C1 NI P1 163.8(3) y
C3A NI P1 91.9(7) y
P2 NI P1 103.12(3) y
C2 C1 NI 68.7(6) y
C2 C1 H1A 120 ?
NI C1 H1A 72.2 ?
C2 C1 H1B 120 ?
NI C1 H1B 132 ?
H1A C1 H1B 120 ?
C3 C2 C1 121.60(12) y
C3 C2 NI 71.7(1) y
C1 C2 NI 70.8(8) y
C3 C2 H2 119.2 ?
C1 C2 H2 119.2 ?
NI C2 H2 131.2 ?
C2 C3 NI 70.2(7) y
C2 C3 H3A 120 ?
NI C3 H3A 70.9 ?
C2 C3 H3B 120 ?
NI C3 H3B 131.8 ?
H3A C3 H3B 120 ?
C2A C1A NI 69.50(12) y
C2A C1A H1C 120 ?
NI C1A H1C 66.7 ?
C2A C1A H1D 120 ?
NI C1A H1D 138.2 ?
H1C C1A H1D 120 ?
C3A C2A C1A 132(2) y
C3A C2A NI 74.70(19) y
C1A C2A NI 70.10(16) y
C3A C2A H2A 114 ?
C1A C2A H2A 114 ?
NI C2A H2A 138 ?
C2A C3A NI 69.40(15) y
C2A C3A H3C 120 ?
NI C3A H3C 65.8 ?
C2A C3A H3D 120 ?
NI C3A H3D 139.5 ?
H3C C3A H3D 120 ?
C111 P1 C121 105.51(12) y
C111 P1 C131 103.09(12) y
C121 P1 C131 101.34(12) y
C111 P1 NI 111.47(9) y
C121 P1 NI 114.01(9) y
C131 P1 NI 119.86(9) y
C116 C111 C112 119.3(3) y
C116 C111 P1 117.9(2) y
C112 C111 P1 122.9(2) y
C113 C112 C111 119.8(3) y
C113 C112 H112 120.1 ?
C111 C112 H112 120.1 ?
C114 C113 C112 120.6(3) y
C114 C113 H113 119.7 ?
C112 C113 H113 119.7 ?
C113 C114 C115 120.3(3) y
C113 C114 H114 119.8 ?
C115 C114 H114 119.8 ?
C114 C115 C116 119.7(3) y
C114 C115 H115 120.2 ?
C116 C115 H115 120.2 ?
C111 C116 C115 120.4(3) y
C111 C116 H116 119.8 ?
C115 C116 H116 119.8 ?
C126 C121 C122 118.5(3) y
C126 C121 P1 120.7(2) y
C122 C121 P1 120.7(2) y
C123 C122 C121 120.6(3) y
C123 C122 H122 119.7 ?
C121 C122 H122 119.7 ?
C124 C123 C122 120.0(3) y
C124 C123 H123 120 ?
C122 C123 H123 120 ?
C125 C124 C123 119.6(3) y
C125 C124 H124 120.2 ?
C123 C124 H124 120.2 ?
C124 C125 C126 120.8(3) y
C124 C125 H125 119.6 ?
C126 C125 H125 119.6 ?
C121 C126 C125 120.5(3) y
C121 C126 H126 119.8 ?
C125 C126 H126 119.8 ?
C132 C131 C136 119.2(2) y
C132 C131 P1 122.4(2) y
C136 C131 P1 118.4(2) y
C133 C132 C131 119.9(3) y
C133 C132 H132 120 ?
C131 C132 H132 120 ?
C134 C133 C132 120.6(3) y
C134 C133 H133 119.7 ?
C132 C133 H133 119.7 ?
C133 C134 C135 119.5(3) y
C133 C134 H134 120.2 ?
C135 C134 H134 120.2 ?
C136 C135 C134 120.1(3) y
C136 C135 H135 119.9 ?
C134 C135 H135 119.9 ?
C135 C136 C131 120.6(3) y
C135 C136 H136 119.7 ?
C131 C136 H136 119.7 ?
C221 P2 C211 112.38(12) y
C221 P2 C231 100.74(12) y
C211 P2 C231 103.48(12) y
C221 P2 NI 111.68(9) y
C211 P2 NI 110.13(8) y
C231 P2 NI 117.97(8) y
C212 C211 C216 119.1(2) y
C212 C211 P2 125.9(2) y
C216 C211 P2 114.97(19) y
C213 C212 C211 119.4(3) y
C213 C212 H212 120.3 ?
C211 C212 H212 120.3 ?
C214 C213 C212 121.2(3) y
C214 C213 H213 119.4 ?
C212 C213 H213 119.4 ?
C213 C214 C215 119.5(3) y
C213 C214 H214 120.2 ?
C215 C214 H214 120.2 ?
C216 C215 C214 120.0(3) y
C216 C215 H215 120 ?
C214 C215 H215 120 ?
C215 C216 C211 120.7(3) y
C215 C216 H216 119.7 ?
C211 C216 H216 119.7 ?
C226 C221 C222 118.4(3) y
C226 C221 P2 124.6(2) y
C222 C221 P2 116.2(2) y
C223 C222 C221 120.6(3) y
C223 C222 H222 119.7 ?
C221 C222 H222 119.7 ?
C224 C223 C222 119.5(3) y
C224 C223 H223 120.2 ?
C222 C223 H223 120.2 ?
C225 C224 C223 120.5(3) y
C225 C224 H224 119.8 ?
C223 C224 H224 119.8 ?
C224 C225 C226 120.5(3) y
C224 C225 H225 119.8 ?
C226 C225 H225 119.8 ?
C225 C226 C221 120.5(3) y
C225 C226 H226 119.7 ?
C221 C226 H226 119.7 ?
C236 C231 C232 118.0(3) y
C236 C231 P2 121.4(2) y
C232 C231 P2 120.6(2) y
C233 C232 C231 120.7(3) y
C233 C232 H232 119.6 ?
C231 C232 H232 119.6 ?
C234 C233 C232 120.7(3) y
C234 C233 H233 119.6 ?
C232 C233 H233 119.6 ?
C233 C234 C235 118.8(3) y
C233 C234 H234 120.6 ?
C235 C234 H234 120.6 ?
C234 C235 C236 120.9(3) y
C234 C235 H235 119.6 ?
C236 C235 H235 119.6 ?
C231 C236 C235 120.8(3) y
C231 C236 H236 119.6 ?
C235 C236 H236 119.6 ?
F1 B F3 115.2(4) y
F1 B F2 110.1(3) y
F3 B F2 107.5(4) y
F1 B F4 106.9(4) y
F3 B F4 106.2(3) y
F2 B F4 110.8(3) y

loop_
_geom_bond_atom_site_label_1
_geom_bond_atom_site_label_2
_geom_bond_distance
_geom_bond_publ_flag
Ni C2 2.015(4) y
Ni C1a 2.03(4) y
Ni C2a 2.027(8) y
Ni C3 2.03(2) y
Ni C1 2.042(18) y
Ni C3a 2.09(4) y
Ni P2 2.1920(8) y
Ni P1 2.2049(8) y
C1 C2 1.405(13) y
C1 H1a 0.95 ?
C1 H1b 0.95 ?
C2 C3 1.320(15) y
C2 H2 0.95 ?
C3 H3a 0.95 ?
C3 H3b 0.95 ?
C1a C2a 1.401(15) y
C1a H1c 0.95 ?
C1a H1d 0.95 ?
C2a C3a 1.269(16) y
C2a H2a 0.95 ?
C3a H3c 0.95 ?
C3a H3d 0.95 ?
P1 C111 1.826(3) y
P1 C121 1.830(3) y
P1 C131 1.835(3) y
C111 C116 1.393(4) y
C111 C112 1.402(4) y
C112 C113 1.395(4) y
C112 H112 0.95 ?
C113 C114 1.375(4) y
C113 H113 0.95 ?
C114 C115 1.388(4) y
C114 H114 0.95 ?
C115 C116 1.397(4) y
C115 H115 0.95 ?
C116 H116 0.95 ?
C121 C126 1.388(4) y
C121 C122 1.395(4) y
C122 C123 1.393(4) y
C122 H122 0.95 ?
C123 C124 1.389(4) y
C123 H123 0.95 ?
C124 C125 1.367(5) y
C124 H124 0.95 ?
C125 C126 1.393(4) y
C125 H125 0.95 ?
C126 H126 0.95 ?
C131 C132 1.393(4) y
C131 C136 1.398(4) y
C132 C133 1.393(4) y
C132 H132 0.95 ?
C133 C134 1.386(4) y
C133 H133 0.95 ?
C134 C135 1.394(4) y
C134 H134 0.95 ?
C135 C136 1.382(4) y
C135 H135 0.95 ?
C136 H136 0.95 ?
P2 C221 1.816(3) y
P2 C211 1.825(3) y
P2 C231 1.848(3) y
C211 C212 1.393(3) y
C211 C216 1.398(4) y
C212 C213 1.390(4) y
C212 H212 0.95 ?
C213 C214 1.375(4) y
C213 H213 0.95 ?
C214 C215 1.387(4) y
C214 H214 0.95 ?
C215 C216 1.379(4) y
C215 H215 0.95 ?
C216 H216 0.95 ?
C221 C226 1.390(4) y
C221 C222 1.400(4) y
C222 C223 1.383(4) y
C222 H222 0.95 ?
C223 C224 1.381(5) y
C223 H223 0.95 ?
C224 C225 1.366(5) y
C224 H224 0.95 ?
C225 C226 1.378(4) y
C225 H225 0.95 ?
C226 H226 0.95 ?
C231 C236 1.381(4) y
C231 C232 1.396(4) y
C232 C233 1.389(4) y
C232 H232 0.95 ?
C233 C234 1.374(4) y
C233 H233 0.95 ?
C234 C235 1.378(4) y
C234 H234 0.95 ?
C235 C236 1.389(4) y
C235 H235 0.95 ?
C236 H236 0.95 ?
B F1 1.354(5) y
B F3 1.355(5) y
B F2 1.396(4) y
B F4 1.406(5) y

loop_
_geom_torsion_atom_site_label_1
_geom_torsion_atom_site_label_2
_geom_torsion_atom_site_label_3
_geom_torsion_atom_site_label_4
_geom_torsion
_geom_torsion_publ_flag
C1A NI C1 C2 134.00 y
C2A NI C1 C2 50.5(6) y
C3 NI C1 C2 27.7(7) y
C3A NI C1 C2 28.10(12) y
P2 NI C1 C2 -158.8(5) y
P1 NI C1 C2 24(2) y
NI C1 C2 C3 -52.80(14) y
C1A NI C2 C3 130.60(15) y
C2A NI C2 C3 63.4(8) y
C1 NI C2 C3 134.4(1) y
C3A NI C2 C3 0.20(19) y
P2 NI C2 C3 162.6(7) y
P1 NI C2 C3 -37.7(7) y
C1A NI C2 C1 -3.70(19) y
C2A NI C2 C1 -70.9(8) y
C3 NI C2 C1 -134.4(1) y
C3A NI C2 C1 -134.20(15) y
P2 NI C2 C1 28.2(7) y
P1 NI C2 C1 -172.1(7) y
C1 C2 C3 NI 52.40(13) y
C1A NI C3 C2 -32.70(12) y
C2A NI C3 C2 -55.2(7) y
C1 NI C3 C2 -29.3(7) y
C3A NI C3 C2 -169(100) y
P2 NI C3 C2 -52(2) y
P1 NI C3 C2 149.6(6) y
C2 NI C1A C2A -49.5(8) y
C3 NI C1A C2A -20.10(12) y
C1 NI C1A C2A -93.00 y
C3A NI C1A C2A -19.70(15) y
P2 NI C1A C2A 154.30(13) y
P1 NI C1A C2A -11(5) y
NI C1A C2A C3A 45(4) y
C2 NI C2A C3A -72(2) y
C1A NI C2A C3A -147(3) y
C3 NI C2A C3A -1(3) y
C1 NI C2A C3A -142(2) y
P2 NI C2A C3A -180.00(19) y
P1 NI C2A C3A 30(2) y
C2 NI C2A C1A 74.70(19) y
C3 NI C2A C1A 146(2) y
C1 NI C2A C1A 5(3) y
C3A NI C2A C1A 147(3) y
P2 NI C2A C1A -33.20(18) y
P1 NI C2A C1A 176.30(17) y
C1A C2A C3A NI -44(4) y
C2 NI C3A C2A 54.60(11) y
C1A NI C3A C2A 21.80(17) y
C3 NI C3A C2A 65(100) y
C1 NI C3A C2A 25.20(15) y
P2 NI C3A C2A 0(5) y
P1 NI C3A C2A -155.90(16) y
C2 NI P1 C111 70.27(18) y
C1A NI P1 C111 40(4) y
C2A NI P1 C111 30.9(4) y
C3 NI P1 C111 48.1(6) y
C1 NI P1 C111 51.60(18) y
C3A NI P1 C111 47.70(11) y
P2 NI P1 C111 -125.51(9) y
C2 NI P1 C121 -49.05(18) y
C1A NI P1 C121 -80(4) y
C2A NI P1 C121 -88.4(4) y
C3 NI P1 C121 -71.2(6) y
C1 NI P1 C121 -67.70(18) y
C3A NI P1 C121 -71.60(11) y
P2 NI P1 C121 115.17(10) y
C2 NI P1 C131 -169.31(18) y
C1A NI P1 C131 160(4) y
C2A NI P1 C131 151.3(4) y
C3 NI P1 C131 168.5(6) y
C1 NI P1 C131 172.00(18) y
C3A NI P1 C131 168.10(11) y
P2 NI P1 C131 -5.08(11) y
C121 P1 C111 C116 166.2(2) y
C131 P1 C111 C116 -87.9(2) y
NI P1 C111 C116 41.9(2) y
C121 P1 C111 C112 -14.2(3) y
C131 P1 C111 C112 91.7(2) y
NI P1 C111 C112 -138.5(2) y
C116 C111 C112 C113 0.8(4) y
P1 C111 C112 C113 -178.8(2) y
C111 C112 C113 C114 0.4(4) y
C112 C113 C114 C115 -0.8(4) y
C113 C114 C115 C116 0.1(4) y
C112 C111 C116 C115 -1.5(4) y
P1 C111 C116 C115 178.1(2) y
C114 C115 C116 C111 1.1(4) y
C111 P1 C121 C126 -108.4(2) y
C131 P1 C121 C126 144.4(2) y
NI P1 C121 C126 14.2(3) y
C111 P1 C121 C122 68.9(3) y
C131 P1 C121 C122 -38.3(3) y
NI P1 C121 C122 -168.5(2) y
C126 C121 C122 C123 0.9(4) y
P1 C121 C122 C123 -176.5(2) y
C121 C122 C123 C124 0.6(5) y
C122 C123 C124 C125 -1.3(5) y
C123 C124 C125 C126 0.4(5) y
C122 C121 C126 C125 -1.7(4) y
P1 C121 C126 C125 175.6(2) y
C124 C125 C126 C121 1.1(5) y
C111 P1 C131 C132 19.1(3) y
C121 P1 C131 C132 128.1(2) y
NI P1 C131 C132 -105.5(2) y
C111 P1 C131 C136 -161.6(2) y
C121 P1 C131 C136 -52.5(2) y
NI P1 C131 C136 73.9(2) y
C136 C131 C132 C133 2.0(4) y
P1 C131 C132 C133 -178.7(2) y
C131 C132 C133 C134 0.2(4) y
C132 C133 C134 C135 -1.7(5) y
C133 C134 C135 C136 1.0(4) y
C134 C135 C136 C131 1.3(4) y
C132 C131 C136 C135 -2.8(4) y
P1 C131 C136 C135 177.9(2) y
C2 NI P2 C221 90.34(19) y
C1A NI P2 C221 111.4(1) y
C2A NI P2 C221 132.1(4) y
C3 NI P2 C221 130(2) y
C1 NI P2 C221 108.3(5) y
C3A NI P2 C221 132(4) y
P1 NI P2 C221 -72.56(10) y
C2 NI P2 C211 -144.06(19) y
C1A NI P2 C211 -123.0(1) y
C2A NI P2 C211 -102.3(4) y
C3 NI P2 C211 -104(2) y
C1 NI P2 C211 -126.1(5) y
C3A NI P2 C211 -102(4) y
P1 NI P2 C211 53.04(9) y
C2 NI P2 C231 -25.65(19) y
C1A NI P2 C231 -4.6(1) y
C2A NI P2 C231 16.2(4) y
C3 NI P2 C231 14(2) y
C1 NI P2 C231 -7.7(5) y
C3A NI P2 C231 16(4) y
P1 NI P2 C231 171.45(10) y
C221 P2 C211 C212 -6.9(3) y
C231 P2 C211 C212 101.0(2) y
NI P2 C211 C212 -132.0(2) y
C221 P2 C211 C216 172.68(19) y
C231 P2 C211 C216 -79.5(2) y
NI P2 C211 C216 47.5(2) y
C216 C211 C212 C213 0.8(4) y
P2 C211 C212 C213 -179.7(2) y
C211 C212 C213 C214 0.9(4) y
C212 C213 C214 C215 -1.6(4) y
C213 C214 C215 C216 0.6(4) y
C214 C215 C216 C211 1.1(4) y
C212 C211 C216 C215 -1.8(4) y
P2 C211 C216 C215 178.6(2) y
C211 P2 C221 C226 44.9(3) y
C231 P2 C221 C226 -64.7(3) y
NI P2 C221 C226 169.2(2) y
C211 P2 C221 C222 -146.2(2) y
C231 P2 C221 C222 104.3(2) y
NI P2 C221 C222 -21.8(2) y
C226 C221 C222 C223 0.8(4) y
P2 C221 C222 C223 -168.9(2) y
C221 C222 C223 C224 0.6(5) y
C222 C223 C224 C225 -1.6(5) y
C223 C224 C225 C226 1.2(5) y
C224 C225 C226 C221 0.2(5) y
C222 C221 C226 C225 -1.2(4) y
P2 C221 C226 C225 167.5(2) y
C221 P2 C231 C236 151.5(2) y
C211 P2 C231 C236 35.1(3) y
NI P2 C231 C236 -86.8(2) y
C221 P2 C231 C232 -30.8(3) y
C211 P2 C231 C232 -147.2(2) y
NI P2 C231 C232 91.0(2) y
C236 C231 C232 C233 -2.6(5) y
P2 C231 C232 C233 179.6(3) y
C231 C232 C233 C234 2.2(5) y
C232 C233 C234 C235 -0.5(5) y
C233 C234 C235 C236 -0.7(5) y
C232 C231 C236 C235 1.4(5) y
P2 C231 C236 C235 179.2(3) y
C234 C235 C236 C231 0.2(5) y
